data_4063096
loop_
_publ_author_name
'Jimenez-Tenorio, Manuel'
'Puerta, M. Carmen'
'Salcedo, Isabel'
'Valerga, Pedro'
'Costa, Sandra I.'
'Silva, Leonel C.'
'Gomes, Pedro T.'

_publ_section_title
;
Cationic Nickel Complexes Containing Bulky Phosphine Ligands: 
Catalyst Precursors for Styrene Polymerization
;
_journal_issue 13
_journal_name_full Organometallics
_journal_page_first 3139
_journal_page_last 3146
_journal_paper_doi 10.1021/om049883j
_journal_volume 23
_journal_year 2004
_chemical_formula_moiety 'C14 H34 Br2 Ni P2'
_chemical_formula_sum 'C14 H34 Br2 Ni P2'
_chemical_formula_weight 482.88
_chemical_name_common '[NiBr~2~(PMe^i^Pr~2~)~2~] '
_space_group_IT_number 33
_symmetry_cell_setting orthorhombic
_symmetry_space_group_name_Hall 'P 2c -2n'
_symmetry_space_group_name_H-M 'P n a 21'
_cell_angle_alpha 90.00
_cell_angle_beta 90.00
_cell_angle_gamma 90.00
_cell_formula_units_Z 4
_cell_length_a 18.871(4)
_cell_length_b 7.516(2)
_cell_length_c 14.330(5)
_cell_measurement_temperature 293(2)
_cell_volume 2032.5(10)
_diffrn_ambient_temperature 293(2)
_exptl_crystal_density_diffrn 1.578
_cod_database_code 4063096

loop_
_symmetry_equiv_pos_as_xyz
'x, y, z'
'-x, -y, z+1/2'
'-x+1/2, y+1/2, z+1/2'
'x+1/2, -y+1/2, z'

loop_
_atom_site_label
_atom_site_type_symbol
_atom_site_fract_x
_atom_site_fract_y
_atom_site_fract_z
_atom_site_U_iso_or_equiv
_atom_site_adp_type
_atom_site_occupancy
_atom_site_symmetry_multiplicity
_atom_site_calc_flag
_atom_site_refinement_flags
_atom_site_disorder_assembly
_atom_site_disorder_group
Br1 Br 0.21699(11) 0.0858(4) 0.50243(15) 0.0689(8) Uani 1 1 d . . .
Br2 Br 0.03350(10) 0.1853(4) 0.70733(12) 0.0640(8) Uani 1 1 d . . .
Ni1 Ni 0.12550(13) 0.1362(4) 0.60509(18) 0.0391(6) Uani 1 1 d . . .
P1 P 0.2007(2) 0.2858(7) 0.6987(4) 0.0404(12) Uani 1 1 d . . .
P2 P 0.0492(3) -0.0093(6) 0.5115(3) 0.0371(11) Uani 1 1 d . . .
C1 C 0.1646(10) 0.426(3) 0.7885(14) 0.042(5) Uani 1 1 d . . .
H1A H 0.1235 0.3700 0.8150 0.063 Uiso 1 1 calc R . .
H1B H 0.1514 0.5386 0.7621 0.063 Uiso 1 1 calc R . .
H1C H 0.1995 0.4441 0.8363 0.063 Uiso 1 1 calc R . .
C2 C 0.2579(10) 0.132(2) 0.7711(13) 0.035(5) Uani 1 1 d . . .
H2 H 0.2769 0.2031 0.8226 0.043 Uiso 1 1 calc R . .
C3 C 0.3211(11) 0.073(3) 0.712(2) 0.062(6) Uani 1 1 d . . .
H3A H 0.3439 0.1758 0.6860 0.093 Uiso 1 1 calc R . .
H3B H 0.3051 -0.0033 0.6629 0.093 Uiso 1 1 calc R . .
H3C H 0.3542 0.0098 0.7508 0.093 Uiso 1 1 calc R . .
C4 C 0.2078(11) -0.008(3) 0.8152(16) 0.051(6) Uani 1 1 d . . .
H4A H 0.1692 0.0515 0.8457 0.077 Uiso 1 1 calc R . .
H4B H 0.2335 -0.0776 0.8600 0.077 Uiso 1 1 calc R . .
H4C H 0.1895 -0.0845 0.7672 0.077 Uiso 1 1 calc R . .
C5 C 0.2612(10) 0.423(3) 0.6354(14) 0.043(5) Uani 1 1 d . . .
H5 H 0.2873 0.3469 0.5919 0.052 Uiso 1 1 calc R . .
C6 C 0.3187(12) 0.528(4) 0.6994(18) 0.061(6) Uani 1 1 d . . .
H6A H 0.3434 0.4442 0.7381 0.091 Uiso 1 1 calc R . .
H6B H 0.2947 0.6131 0.7381 0.091 Uiso 1 1 calc R . .
H6C H 0.3520 0.5884 0.6599 0.091 Uiso 1 1 calc R . .
C7 C 0.2181(12) 0.555(3) 0.5780(17) 0.066(7) Uani 1 1 d . . .
H7A H 0.1940 0.4925 0.5288 0.099 Uiso 1 1 calc R . .
H7B H 0.2491 0.6425 0.5515 0.099 Uiso 1 1 calc R . .
H7C H 0.1839 0.6122 0.6174 0.099 Uiso 1 1 calc R . .
C8 C 0.0886(10) -0.163(3) 0.4272(11) 0.041(5) Uani 1 1 d . . .
H8A H 0.1076 -0.2640 0.4595 0.061 Uiso 1 1 calc R . .
H8B H 0.1259 -0.1035 0.3939 0.061 Uiso 1 1 calc R . .
H8C H 0.0529 -0.2015 0.3839 0.061 Uiso 1 1 calc R . .
C9 C -0.0019(12) 0.133(3) 0.4379(15) 0.050(6) Uani 1 1 d . . .
H9 H -0.0219 0.0584 0.3884 0.060 Uiso 1 1 calc R . .
C10 C -0.0632(11) 0.234(2) 0.4820(13) 0.037(5) Uani 1 1 d . . .
H10A H -0.0998 0.1524 0.4995 0.055 Uiso 1 1 calc R . .
H10B H -0.0816 0.3187 0.4379 0.055 Uiso 1 1 calc R . .
H10C H -0.0466 0.2963 0.5364 0.055 Uiso 1 1 calc R . .
C11 C 0.0434(16) 0.269(3) 0.3918(18) 0.078(8) Uani 1 1 d . . .
H11A H 0.0913 0.2263 0.3887 0.117 Uiso 1 1 calc R . .
H11B H 0.0420 0.3773 0.4272 0.117 Uiso 1 1 calc R . .
H11C H 0.0262 0.2908 0.3299 0.117 Uiso 1 1 calc R . .
C12 C -0.0167(9) -0.154(2) 0.5711(11) 0.027(4) Uani 1 1 d . . .
H12 H -0.0478 -0.0825 0.6108 0.032 Uiso 1 1 calc R . .
C13 C -0.0616(12) -0.260(3) 0.4981(19) 0.057(6) Uani 1 1 d . . .
H13A H -0.0675 -0.1889 0.4429 0.085 Uiso 1 1 calc R . .
H13B H -0.1073 -0.2866 0.5242 0.085 Uiso 1 1 calc R . .
H13C H -0.0378 -0.3685 0.4824 0.085 Uiso 1 1 calc R . .
C14 C 0.0210(12) -0.299(3) 0.6303(19) 0.068(7) Uani 1 1 d . . .
H14A H 0.0599 -0.2462 0.6634 0.103 Uiso 1 1 calc R . .
H14B H 0.0384 -0.3911 0.5901 0.103 Uiso 1 1 calc R . .
H14C H -0.0120 -0.3485 0.6741 0.103 Uiso 1 1 calc R . .

loop_
_atom_site_aniso_label
_atom_site_aniso_U_11
_atom_site_aniso_U_22
_atom_site_aniso_U_33
_atom_site_aniso_U_23
_atom_site_aniso_U_13
_atom_site_aniso_U_12
Br1 0.0384(12) 0.131(2) 0.0367(12) -0.0280(16) 0.0185(11) -0.0136(14)
Br2 0.0342(11) 0.128(2) 0.0302(11) -0.0247(15) 0.0132(10) -0.0125(13)
Ni1 0.0252(9) 0.0816(14) 0.0104(8) -0.0008(12) 0.0021(8) -0.0048(11)
P1 0.030(2) 0.072(3) 0.019(3) -0.001(3) 0.003(2) -0.009(2)
P2 0.031(2) 0.067(3) 0.013(2) -0.008(3) 0.001(2) 0.003(2)
C1 0.039(11) 0.050(11) 0.037(11) -0.021(10) 0.011(9) -0.011(10)
C2 0.040(10) 0.042(10) 0.024(10) -0.002(9) -0.021(8) 0.006(9)
C3 0.050(13) 0.069(13) 0.067(16) 0.029(16) 0.002(13) 0.006(11)
C4 0.061(15) 0.051(12) 0.042(13) 0.026(11) -0.002(12) -0.002(11)
C5 0.027(10) 0.066(12) 0.037(11) 0.011(10) 0.015(8) 0.013(9)
C6 0.046(13) 0.099(17) 0.037(13) 0.007(14) -0.009(12) -0.021(12)
C7 0.068(17) 0.085(16) 0.046(14) 0.007(13) 0.005(12) -0.002(14)
C8 0.041(11) 0.074(14) 0.008(8) 0.001(10) 0.002(8) -0.006(10)
C9 0.050(12) 0.068(14) 0.032(11) 0.006(11) 0.000(10) 0.000(11)
C10 0.048(11) 0.028(9) 0.035(12) 0.007(8) 0.005(10) 0.006(9)
C11 0.13(3) 0.060(14) 0.043(14) 0.017(13) 0.005(17) 0.001(17)
C12 0.032(9) 0.031(9) 0.016(7) 0.003(7) 0.004(7) -0.016(8)
C13 0.044(13) 0.054(12) 0.071(18) 0.007(14) -0.018(14) 0.015(10)
C14 0.040(12) 0.107(19) 0.058(15) 0.020(15) -0.014(12) -0.010(13)

loop_
_geom_bond_atom_site_label_1
_geom_bond_atom_site_label_2
_geom_bond_distance
_geom_bond_site_symmetry_2
_geom_bond_publ_flag
Br1 Ni1 2.300(3) . ?
Br2 Ni1 2.301(3) . ?
Ni1 P2 2.251(6) . ?
Ni1 P1 2.254(6) . ?
P1 C5 1.787(19) . ?
P1 C1 1.797(18) . ?
P1 C2 1.891(17) . ?
P2 C9 1.78(2) . ?
P2 C8 1.827(18) . ?
P2 C12 1.862(15) . ?
C2 C3 1.53(3) . ?
C2 C4 1.55(3) . ?
C5 C7 1.52(3) . ?
C5 C6 1.63(3) . ?
C9 C11 1.49(3) . ?
C9 C10 1.52(3) . ?
C12 C14 1.55(3) . ?
C12 C13 1.56(3) . ?
